data_7249615
loop_
_publ_author_name
'Shen, Yue'
'Jin, Jiu-Zeng'
'Yang, Zhen-Yu'
'Zhao, Jie'
'Liu, Bin-Qiu'
'Zhang, Ju-Wen'

_publ_section_title
;
 Syntheses and properties of two pH-directed types of cobalt--lanthanoid
 heterometallic complexes constructed from 2,5-dichlorobenzoate and
 1,10-phenanthroline
;
_journal_issue 48
_journal_name_full CrystEngComm
_journal_page_first 6873
_journal_page_last 6882
_journal_paper_doi 10.1039/D4CE00886C
_journal_volume 26
_journal_year 2024
_chemical_formula_moiety 'C94 H46 Cl20 Co2 Gd2 N4 O20'
_chemical_formula_sum 'C94 H46 Cl20 Co2 Gd2 N4 O20'
_chemical_formula_weight 2692.71
_space_group_crystal_system monoclinic
_space_group_IT_number 14
_space_group_name_Hall '-P 2yn'
_space_group_name_H-M_alt 'P 1 21/n 1'
_atom_sites_solution_hydrogens geom
_atom_sites_solution_primary dual
_audit_creation_date 2022-02-09
_audit_creation_method
;
Olex2 1.3-alpha
(compiled 2020.11.12 svn.r5f609507 for OlexSys, GUI svn.r6403)
;
_audit_update_record
;
2022-07-08 deposited with the CCDC.	2024-11-14 downloaded from the CCDC.
;
_cell_angle_alpha 90
_cell_angle_beta 107.2380(10)
_cell_angle_gamma 90
_cell_formula_units_Z 2
_cell_length_a 13.7208(9)
_cell_length_b 27.4634(18)
_cell_length_c 14.2459(9)
_cell_measurement_reflns_used 9915
_cell_measurement_temperature 296.15
_cell_measurement_theta_max 28.07
_cell_measurement_theta_min 2.15
_cell_volume 5127.0(6)
_computing_cell_refinement 'SAINT V8.18C (?, 2016)'
_computing_data_reduction 'SAINT V8.18C (?, 2016)'
_computing_molecular_graphics 'Olex2 1.3-alpha (Dolomanov et al., 2009)'
_computing_publication_material 'Olex2 1.3-alpha (Dolomanov et al., 2009)'
_computing_structure_refinement 'SHELXL 2018/3 (Sheldrick, 2015)'
_computing_structure_solution 'ShelXT (Sheldrick, 2015)'
_diffrn_ambient_temperature 296.15
_diffrn_measured_fraction_theta_full 1.000
_diffrn_measured_fraction_theta_max 0.993
_diffrn_measurement_device_type 'Bruker APEX-II CCD'
_diffrn_measurement_method '\f and \w scans'
_diffrn_radiation_monochromator graphite
_diffrn_radiation_type MoK\a
_diffrn_radiation_wavelength 0.71073
_diffrn_reflns_av_R_equivalents 0.0288
_diffrn_reflns_av_unetI/netI 0.0326
_diffrn_reflns_Laue_measured_fraction_full 1.000
_diffrn_reflns_Laue_measured_fraction_max 0.993
_diffrn_reflns_limit_h_max 18
_diffrn_reflns_limit_h_min -15
_diffrn_reflns_limit_k_max 36
_diffrn_reflns_limit_k_min -25
_diffrn_reflns_limit_l_max 18
_diffrn_reflns_limit_l_min -18
_diffrn_reflns_number 36521
_diffrn_reflns_point_group_measured_fraction_full 1.000
_diffrn_reflns_point_group_measured_fraction_max 0.993
_diffrn_reflns_theta_full 25.242
_diffrn_reflns_theta_max 28.232
_diffrn_reflns_theta_min 1.483
_diffrn_source_current 30.0
_diffrn_source_power 1.2
_diffrn_source_voltage 40.0
_diffrn_standards_number 0
_exptl_absorpt_coefficient_mu 2.185
_exptl_absorpt_correction_type none
_exptl_crystal_colour colourless
_exptl_crystal_colour_primary colourless
_exptl_crystal_density_diffrn 1.744
_exptl_crystal_description block
_exptl_crystal_F_000 2640
_refine_diff_density_max 1.006
_refine_diff_density_min -0.931
_refine_diff_density_rms 0.079
_refine_ls_extinction_method none
_refine_ls_goodness_of_fit_ref 1.114
_refine_ls_hydrogen_treatment constr
_refine_ls_matrix_type full
_refine_ls_number_parameters 640
_refine_ls_number_reflns 12566
_refine_ls_number_restraints 0
_refine_ls_restrained_S_all 1.114
_refine_ls_R_factor_all 0.0532
_refine_ls_R_factor_gt 0.0380
_refine_ls_shift/su_max 0.002
_refine_ls_shift/su_mean 0.000
_refine_ls_structure_factor_coef Fsqd
_refine_ls_weighting_details 'w=1/[\s^2^(Fo^2^)+(0.0222P)^2^+7.0323P] where P=(Fo^2^+2Fc^2^)/3'
_refine_ls_weighting_scheme calc
_refine_ls_wR_factor_gt 0.0728
_refine_ls_wR_factor_ref 0.0779
_reflns_Friedel_coverage 0.000
_reflns_number_gt 10316
_reflns_number_total 12566
_reflns_threshold_expression 'I > 2\s(I)'
_cod_data_source_file d4ce00886c2.cif
_cod_data_source_block 1_CCDC4
_cod_depositor_comments 'Adding full bibliography for 7249611--7249621.cif.'
_cod_database_code 7249615
_shelx_shelxl_version_number 2018/3
_shelx_space_group_comment
;
The symmetry employed for this shelxl refinement is uniquely defined
by the following loop, which should always be used as a source of
symmetry information in preference to the above space-group names.
They are only intended as comments.
;
_olex2_refinement_description
;
1. Fixed Uiso
 At 1.2 times of:
  All C(H) groups
2.a Aromatic/amide H refined with riding coordinates:
 C12(H12), C14(H14), C30(H30), C38(H38), C44(H44), C46(H46), C47(H47),
 C25(H25), C13(H13), C27(H27), C7(H7), C15(H15), C31(H31), C33(H33), C9(H9),
 C37(H37), C39(H39), C5(H5), C41(H41), C43(H43), C11(H11), C45(H45), C23(H23)
;
_olex2_submission_special_instructions 'No special instructions were received'

loop_
_space_group_symop_operation_xyz
'x, y, z'
'-x+1/2, y+1/2, -z+1/2'
'-x, -y, -z'
'x-1/2, -y-1/2, z-1/2'

loop_
_atom_site_label
_atom_site_type_symbol
_atom_site_fract_x
_atom_site_fract_y
_atom_site_fract_z
_atom_site_U_iso_or_equiv
_atom_site_adp_type
_atom_site_occupancy
_atom_site_site_symmetry_order
_atom_site_calc_flag
_atom_site_refinement_flags_posn
_atom_site_refinement_flags_adp
_atom_site_refinement_flags_occupancy
_atom_site_disorder_assembly
_atom_site_disorder_group
Gd1 Gd 0.42055(2) 0.43797(2) 0.47734(2) 0.02533(4) Uani 1 1 d . . . . .
Co1 Co 0.25854(4) 0.31532(2) 0.38626(4) 0.04151(12) Uani 1 1 d . . . . .
Cl03 Cl 0.19402(9) 0.41021(5) 0.06437(9) 0.0676(3) Uani 1 1 d . . . . .
Cl04 Cl 0.10952(9) 0.50611(5) 0.42337(11) 0.0826(4) Uani 1 1 d . . . . .
Cl05 Cl 0.54041(10) 0.51577(6) 0.16019(9) 0.0813(4) Uani 1 1 d . . . . .
Cl06 Cl 0.83130(9) 0.34728(6) 0.70645(10) 0.0843(4) Uani 1 1 d . . . . .
Cl07 Cl 0.51941(12) 0.19929(5) 0.45154(12) 0.0959(5) Uani 1 1 d . . . . .
Cl08 Cl 0.19810(12) 0.51493(6) 0.76005(11) 0.0990(5) Uani 1 1 d . . . . .
Cl09 Cl 0.19695(13) 0.70682(5) 0.63090(12) 0.0956(5) Uani 1 1 d . . . . .
Cl0A Cl 0.12967(12) 0.29464(6) 0.65671(14) 0.1008(5) Uani 1 1 d . . . . .
Cl0B Cl 0.07871(11) 0.54646(9) 0.10135(14) 0.1324(8) Uani 1 1 d . . . . .
Cl00 Cl 0.65006(14) 0.36178(11) 0.12579(16) 0.1647(11) Uani 1 1 d . . . . .
O1 O 0.32823(18) 0.50191(9) 0.5204(2) 0.0457(6) Uani 1 1 d . . . . .
O4 O 0.44571(18) 0.50964(8) 0.39403(16) 0.0390(5) Uani 1 1 d . . . . .
O6 O 0.41563(18) 0.57155(9) 0.5421(2) 0.0492(7) Uani 1 1 d . . . . .
O8 O 0.3929(2) 0.28255(10) 0.4532(2) 0.0535(7) Uani 1 1 d . . . . .
O10 O 0.5120(2) 0.57310(9) 0.34479(18) 0.0535(7) Uani 1 1 d . . . . .
O5 O 0.3088(2) 0.33858(10) 0.27388(19) 0.0526(7) Uani 1 1 d . . . . .
O3 O 0.4564(2) 0.35521(9) 0.4895(2) 0.0582(8) Uani 1 1 d . . . . .
O7 O 0.3455(2) 0.41612(10) 0.31463(18) 0.0485(6) Uani 1 1 d . . . . .
O2 O 0.27525(19) 0.40215(9) 0.50253(19) 0.0458(6) Uani 1 1 d . . . . .
N1 N 0.1786(2) 0.25046(11) 0.3492(2) 0.0460(7) Uani 1 1 d . . . . .
O9 O 0.2128(2) 0.32924(10) 0.5061(2) 0.0552(7) Uani 1 1 d . . . . .
N2 N 0.1126(2) 0.34078(13) 0.2955(3) 0.0525(8) Uani 1 1 d . . . . .
C1 C 0.3361(3) 0.54705(12) 0.5308(3) 0.0364(7) Uani 1 1 d . . . . .
C4 C 0.4510(3) 0.53840(12) 0.3275(2) 0.0334(7) Uani 1 1 d . . . . .
C6 C 0.1994(2) 0.38603(14) 0.6282(3) 0.0411(8) Uani 1 1 d . . . . .
C8 C 0.2412(2) 0.57567(12) 0.5303(2) 0.0353(7) Uani 1 1 d . . . . .
C10 C 0.3785(3) 0.53302(12) 0.2257(2) 0.0353(7) Uani 1 1 d . . . . .
C12 C 0.2139(3) 0.43465(16) 0.6556(3) 0.0464(9) Uani 1 1 d . . . . .
H12 H 0.246945 0.454989 0.622624 0.056 Uiso 1 1 calc R U . . .
C14 C 0.2561(3) 0.62130(13) 0.5737(3) 0.0433(8) Uani 1 1 d . . . . .
H14 H 0.322105 0.633098 0.599993 0.052 Uiso 1 1 calc R U . . .
C16 C 0.3418(3) 0.37931(14) 0.2611(2) 0.0394(8) Uani 1 1 d . . . . .
C18 C 0.3823(3) 0.38365(14) 0.1746(3) 0.0421(8) Uani 1 1 d . . . . .
C20 C 0.1415(3) 0.55997(15) 0.4897(3) 0.0491(9) Uani 1 1 d . . . . .
C22 C 0.4118(3) 0.52599(14) 0.1443(3) 0.0471(9) Uani 1 1 d . . . . .
C24 C 0.2323(2) 0.37096(13) 0.5404(2) 0.0344(7) Uani 1 1 d . . . . .
C26 C 0.6009(3) 0.24247(15) 0.5233(3) 0.0576(11) Uani 1 1 d . . . . .
C28 C 0.4658(3) 0.31050(12) 0.4878(3) 0.0373(7) Uani 1 1 d . . . . .
C30 C 0.2753(3) 0.53823(15) 0.2124(3) 0.0496(9) Uani 1 1 d . . . . .
H30 H 0.250938 0.541475 0.266471 0.059 Uiso 1 1 calc R U . . .
C32 C 0.0808(3) 0.25567(16) 0.2914(3) 0.0493(10) Uani 1 1 d . . . . .
C34 C 0.3216(3) 0.39665(14) 0.0816(3) 0.0464(9) Uani 1 1 d . . . . .
C36 C 0.5707(3) 0.28986(12) 0.5337(3) 0.0369(8) Uani 1 1 d . . . . .
C38 C 0.2128(4) 0.20656(15) 0.3800(3) 0.0595(11) Uani 1 1 d . . . . .
H38 H 0.279818 0.203090 0.419673 0.071 Uiso 1 1 calc R U . . .
C40 C 0.0471(3) 0.30367(17) 0.2602(3) 0.0528(10) Uani 1 1 d . . . . .
C42 C 0.1745(3) 0.64953(15) 0.5784(3) 0.0551(11) Uani 1 1 d . . . . .
C44 C 0.6999(4) 0.22752(19) 0.5708(4) 0.0861(17) Uani 1 1 d . . . . .
H44 H 0.718757 0.195471 0.564285 0.103 Uiso 1 1 calc R U . . .
C46 C 0.4836(3) 0.3731(2) 0.1866(3) 0.0712(14) Uani 1 1 d . . . . .
H46 H 0.526115 0.364857 0.248503 0.085 Uiso 1 1 calc R U . . .
C47 C 0.0836(4) 0.38569(19) 0.2662(4) 0.0737(14) Uani 1 1 d . . . . .
H47 H 0.128493 0.411231 0.290409 0.088 Uiso 1 1 calc R U . . .
C3 C 0.1805(3) 0.45367(19) 0.7305(3) 0.0646(13) Uani 1 1 d . . . . .
C25 C 0.2423(4) 0.53282(17) 0.0381(3) 0.0659(13) Uani 1 1 d . . . . .
H25 H 0.196524 0.533496 -0.024829 0.079 Uiso 1 1 calc R U . . .
C13 C 0.6442(3) 0.32162(14) 0.5904(3) 0.0443(9) Uani 1 1 d . . . . .
H13 H 0.626470 0.353821 0.597373 0.053 Uiso 1 1 calc R U . . .
C27 C 0.7703(4) 0.2593(2) 0.6274(4) 0.0799(16) Uani 1 1 d . . . . .
H27 H 0.836351 0.248923 0.659218 0.096 Uiso 1 1 calc R U . . .
C7 C 0.3435(4) 0.52604(17) 0.0505(3) 0.0613(12) Uani 1 1 d . . . . .
H7 H 0.366894 0.521465 -0.003879 0.074 Uiso 1 1 calc R U . . .
C29 C -0.0516(3) 0.3112(2) 0.1947(3) 0.0730(15) Uani 1 1 d . . . . .
C15 C 0.0599(3) 0.5884(2) 0.4964(4) 0.0690(13) Uani 1 1 d . . . . .
H15 H -0.006433 0.576992 0.469884 0.083 Uiso 1 1 calc R U . . .
C31 C 0.1507(5) 0.16474(17) 0.3545(4) 0.0762(15) Uani 1 1 d . . . . .
H31 H 0.176040 0.134176 0.377446 0.091 Uiso 1 1 calc R U . . .
C2 C 0.0145(4) 0.2159(2) 0.2613(3) 0.0673(14) Uani 1 1 d . . . . .
C33 C 0.0761(4) 0.6328(2) 0.5415(4) 0.0714(14) Uani 1 1 d . . . . .
H33 H 0.021513 0.651346 0.547279 0.086 Uiso 1 1 calc R U . . .
C17 C 0.7423(3) 0.30629(17) 0.6363(3) 0.0548(10) Uani 1 1 d . . . . .
C35 C 0.1521(3) 0.35591(18) 0.6809(3) 0.0600(12) Uani 1 1 d . . . . .
C9 C 0.3607(4) 0.39783(19) 0.0027(3) 0.0683(13) Uani 1 1 d . . . . .
H9 H 0.318759 0.406216 -0.059383 0.082 Uiso 1 1 calc R U . . .
C37 C -0.0779(4) 0.3595(3) 0.1650(4) 0.099(2) Uani 1 1 d . . . . .
H37 H -0.141351 0.366293 0.120703 0.119 Uiso 1 1 calc R U . . .
C19 C 0.2079(3) 0.53861(18) 0.1180(3) 0.0627(12) Uani 1 1 d . . . . .
C39 C 0.0532(5) 0.1700(2) 0.2957(4) 0.0834(18) Uani 1 1 d . . . . .
H39 H 0.011599 0.142739 0.278207 0.100 Uiso 1 1 calc R U . . .
C5 C -0.1160(4) 0.2697(3) 0.1641(4) 0.099(2) Uani 1 1 d . . . . .
H5 H -0.180886 0.273863 0.120431 0.119 Uiso 1 1 calc R U . . .
C41 C -0.0855(4) 0.2254(3) 0.1965(4) 0.092(2) Uani 1 1 d . . . . .
H41 H -0.130680 0.199509 0.176531 0.111 Uiso 1 1 calc R U . . .
C21 C 0.5224(4) 0.3748(2) 0.1075(4) 0.0797(15) Uani 1 1 d . . . . .
C43 C -0.0116(5) 0.3961(3) 0.2006(5) 0.100(2) Uani 1 1 d . . . . .
H43 H -0.029398 0.428086 0.181454 0.120 Uiso 1 1 calc R U . . .
C11 C 0.1190(4) 0.3760(3) 0.7575(4) 0.0860(19) Uani 1 1 d . . . . .
H11 H 0.087536 0.356125 0.792731 0.103 Uiso 1 1 calc R U . . .
C45 C 0.4612(4) 0.3866(2) 0.0160(4) 0.0802(16) Uani 1 1 d . . . . .
H45 H 0.487594 0.387097 -0.037055 0.096 Uiso 1 1 calc R U . . .
C23 C 0.1325(4) 0.4243(3) 0.7807(4) 0.0861(19) Uani 1 1 d . . . . .
H23 H 0.109157 0.437193 0.830415 0.103 Uiso 1 1 calc R U . . .

loop_
_atom_site_aniso_label
_atom_site_aniso_U_11
_atom_site_aniso_U_22
_atom_site_aniso_U_33
_atom_site_aniso_U_23
_atom_site_aniso_U_13
_atom_site_aniso_U_12
Gd1 0.02410(7) 0.02293(7) 0.02851(7) 0.00048(7) 0.00709(5) 0.00056(6)
Co1 0.0379(3) 0.0323(3) 0.0543(3) -0.0001(2) 0.0137(2) -0.00764(19)
Cl03 0.0529(6) 0.0826(8) 0.0636(7) 0.0184(6) 0.0113(5) 0.0093(5)
Cl04 0.0554(7) 0.0700(8) 0.1042(10) -0.0166(7) -0.0043(7) -0.0054(6)
Cl05 0.0660(8) 0.1213(12) 0.0635(7) -0.0069(7) 0.0299(6) 0.0172(7)
Cl06 0.0499(7) 0.1050(11) 0.0816(9) 0.0168(8) -0.0061(6) -0.0112(6)
Cl07 0.0970(10) 0.0527(8) 0.1256(12) -0.0343(8) 0.0136(9) 0.0189(7)
Cl08 0.1030(11) 0.1152(12) 0.0808(9) -0.0419(9) 0.0302(8) 0.0294(9)
Cl09 0.1358(13) 0.0574(8) 0.1100(11) -0.0156(7) 0.0616(10) 0.0302(8)
Cl0A 0.0913(10) 0.0810(10) 0.1504(14) 0.0503(10) 0.0671(10) -0.0020(7)
Cl0B 0.0465(8) 0.218(2) 0.1121(13) -0.0383(14) -0.0088(8) 0.0049(10)
Cl00 0.0762(11) 0.305(3) 0.1347(16) 0.0681(19) 0.0653(11) 0.0614(15)
O1 0.0413(14) 0.0298(14) 0.0761(18) 0.0015(12) 0.0328(13) 0.0046(10)
O4 0.0466(14) 0.0386(13) 0.0291(12) 0.0084(10) 0.0069(10) -0.0021(10)
O6 0.0357(13) 0.0322(14) 0.089(2) -0.0056(13) 0.0328(13) 0.0009(10)
O8 0.0433(15) 0.0396(15) 0.0723(19) -0.0001(13) 0.0090(13) -0.0049(12)
O10 0.0691(18) 0.0462(16) 0.0336(13) 0.0109(11) -0.0029(12) -0.0232(13)
O5 0.0600(17) 0.0550(17) 0.0470(15) -0.0125(13) 0.0222(13) -0.0214(14)
O3 0.0410(14) 0.0252(14) 0.098(2) -0.0002(13) 0.0051(14) 0.0076(11)
O7 0.0586(17) 0.0503(16) 0.0347(13) -0.0087(12) 0.0111(12) -0.0049(13)
O2 0.0498(15) 0.0415(15) 0.0564(16) -0.0058(12) 0.0317(13) -0.0105(11)
N1 0.055(2) 0.0392(18) 0.0479(18) -0.0068(14) 0.0215(15) -0.0122(14)
O9 0.0624(18) 0.0419(16) 0.0680(18) -0.0091(13) 0.0295(15) -0.0153(13)
N2 0.0426(18) 0.057(2) 0.062(2) 0.0053(17) 0.0213(16) 0.0026(15)
C1 0.0337(17) 0.0344(19) 0.0471(19) 0.0039(14) 0.0211(15) 0.0058(13)
C4 0.0400(18) 0.0320(18) 0.0276(16) 0.0049(13) 0.0092(13) 0.0025(14)
C6 0.0282(17) 0.057(2) 0.0412(19) 0.0126(17) 0.0153(15) 0.0077(15)
C8 0.0323(17) 0.0377(19) 0.0406(18) 0.0063(14) 0.0179(14) 0.0087(13)
C10 0.0457(19) 0.0306(18) 0.0270(15) 0.0025(13) 0.0067(14) -0.0007(14)
C12 0.0374(19) 0.065(3) 0.0375(18) -0.0028(18) 0.0123(15) 0.0106(18)
C14 0.044(2) 0.042(2) 0.049(2) 0.0050(16) 0.0219(17) 0.0094(16)
C16 0.0343(18) 0.051(2) 0.0304(17) -0.0069(15) 0.0061(14) -0.0065(15)
C18 0.044(2) 0.047(2) 0.0349(18) -0.0058(16) 0.0108(16) -0.0094(16)
C20 0.0372(19) 0.050(2) 0.059(2) 0.0095(19) 0.0121(17) 0.0073(17)
C22 0.059(2) 0.048(2) 0.0341(18) 0.0013(16) 0.0132(17) 0.0027(18)
C24 0.0243(15) 0.0382(19) 0.0420(18) 0.0059(15) 0.0115(14) 0.0021(13)
C26 0.061(3) 0.043(2) 0.067(3) -0.002(2) 0.016(2) 0.0166(19)
C28 0.0370(18) 0.0308(18) 0.047(2) 0.0042(15) 0.0168(15) 0.0061(14)
C30 0.050(2) 0.059(3) 0.0379(19) -0.0072(18) 0.0111(17) -0.0074(19)
C32 0.047(2) 0.065(3) 0.041(2) -0.0173(19) 0.0208(18) -0.0194(19)
C34 0.051(2) 0.047(2) 0.040(2) -0.0008(16) 0.0122(17) -0.0038(17)
C36 0.0403(19) 0.0314(18) 0.0429(19) 0.0083(15) 0.0183(15) 0.0072(14)
C38 0.084(3) 0.040(2) 0.060(3) -0.0091(19) 0.029(2) -0.012(2)
C40 0.040(2) 0.078(3) 0.045(2) -0.005(2) 0.0204(17) -0.004(2)
C42 0.068(3) 0.050(2) 0.057(2) 0.0037(19) 0.033(2) 0.025(2)
C44 0.083(4) 0.056(3) 0.109(4) 0.004(3) 0.012(3) 0.040(3)
C46 0.049(3) 0.117(4) 0.048(2) 0.013(3) 0.014(2) 0.006(3)
C47 0.057(3) 0.071(3) 0.099(4) 0.024(3) 0.031(3) 0.017(2)
C3 0.050(2) 0.102(4) 0.043(2) -0.011(2) 0.0153(19) 0.022(2)
C25 0.078(3) 0.071(3) 0.032(2) -0.005(2) -0.009(2) -0.001(2)
C13 0.040(2) 0.043(2) 0.051(2) 0.0141(17) 0.0142(17) 0.0059(16)
C27 0.056(3) 0.084(4) 0.089(4) 0.023(3) 0.006(3) 0.033(3)
C7 0.084(3) 0.069(3) 0.0293(19) -0.0041(19) 0.014(2) 0.002(2)
C29 0.039(2) 0.131(5) 0.052(3) -0.010(3) 0.017(2) 0.001(3)
C15 0.034(2) 0.084(4) 0.088(3) 0.015(3) 0.015(2) 0.018(2)
C31 0.116(5) 0.045(3) 0.085(4) -0.016(2) 0.055(3) -0.028(3)
C2 0.066(3) 0.085(4) 0.063(3) -0.043(3) 0.039(2) -0.040(3)
C33 0.055(3) 0.079(4) 0.089(4) 0.014(3) 0.035(3) 0.036(2)
C17 0.043(2) 0.069(3) 0.049(2) 0.018(2) 0.0084(18) 0.0053(19)
C35 0.040(2) 0.080(3) 0.066(3) 0.031(2) 0.025(2) 0.012(2)
C9 0.075(3) 0.091(4) 0.039(2) 0.013(2) 0.016(2) 0.006(3)
C37 0.049(3) 0.162(7) 0.085(4) 0.023(4) 0.019(3) 0.038(4)
C19 0.052(3) 0.073(3) 0.052(2) -0.009(2) -0.003(2) -0.002(2)
C39 0.108(5) 0.075(4) 0.086(4) -0.047(3) 0.057(4) -0.052(3)
C5 0.043(3) 0.186(8) 0.065(4) -0.047(4) 0.012(2) -0.016(4)
C41 0.061(3) 0.147(6) 0.078(4) -0.063(4) 0.034(3) -0.050(4)
C21 0.059(3) 0.119(5) 0.070(3) 0.015(3) 0.032(3) 0.013(3)
C43 0.065(4) 0.121(6) 0.121(5) 0.041(4) 0.036(4) 0.041(4)
C11 0.060(3) 0.143(6) 0.069(3) 0.046(4) 0.041(3) 0.018(3)
C45 0.083(4) 0.114(5) 0.057(3) 0.010(3) 0.041(3) 0.015(3)
C23 0.068(3) 0.147(6) 0.053(3) 0.010(3) 0.032(3) 0.033(4)

loop_
_atom_type_symbol
_atom_type_description
_atom_type_scat_dispersion_real
_atom_type_scat_dispersion_imag
_atom_type_scat_source
C C 0.0033 0.0016 'International Tables Vol C Tables 4.2.6.8 and 6.1.1.4'
H H 0.0000 0.0000 'International Tables Vol C Tables 4.2.6.8 and 6.1.1.4'
Cl Cl 0.1484 0.1585 'International Tables Vol C Tables 4.2.6.8 and 6.1.1.4'
Co Co 0.3494 0.9721 'International Tables Vol C Tables 4.2.6.8 and 6.1.1.4'
Gd Gd -0.1653 3.9035 'International Tables Vol C Tables 4.2.6.8 and 6.1.1.4'
N N 0.0061 0.0033 'International Tables Vol C Tables 4.2.6.8 and 6.1.1.4'
O O 0.0106 0.0060 'International Tables Vol C Tables 4.2.6.8 and 6.1.1.4'

loop_
_geom_angle_atom_site_label_1
_geom_angle_atom_site_label_2
_geom_angle_atom_site_label_3
_geom_angle
_geom_angle_site_symmetry_1
_geom_angle_site_symmetry_3
_geom_angle_publ_flag
O1 Gd1 O4 74.09(8) . 3_666 ?
O1 Gd1 O4 71.40(9) . . ?
O1 Gd1 O6 135.99(8) . 3_666 ?
O1 Gd1 O10 83.69(10) . 3_666 ?
O4 Gd1 O4 73.62(8) . 3_666 ?
O4 Gd1 O10 123.66(8) . 3_666 ?
O6 Gd1 O4 75.44(9) 3_666 . ?
O6 Gd1 O4 69.34(9) 3_666 3_666 ?
O6 Gd1 O10 91.51(10) 3_666 3_666 ?
O10 Gd1 O4 50.88(7) 3_666 3_666 ?
O3 Gd1 O1 146.16(10) . . ?
O3 Gd1 O4 142.15(10) . . ?
O3 Gd1 O4 113.47(8) . 3_666 ?
O3 Gd1 O6 73.27(9) . 3_666 ?
O3 Gd1 O10 78.12(10) . 3_666 ?
O3 Gd1 O2 75.43(9) . . ?
O7 Gd1 O1 109.89(10) . . ?
O7 Gd1 O4 78.60(9) . . ?
O7 Gd1 O4 148.94(8) . 3_666 ?
O7 Gd1 O6 90.60(10) . 3_666 ?
O7 Gd1 O10 157.38(9) . 3_666 ?
O7 Gd1 O3 80.95(10) . . ?
O7 Gd1 O2 84.17(9) . . ?
O2 Gd1 O1 74.04(8) . . ?
O2 Gd1 O4 132.87(9) . . ?
O2 Gd1 O4 125.25(8) . 3_666 ?
O2 Gd1 O6 148.70(9) . 3_666 ?
O2 Gd1 O10 82.37(9) . 3_666 ?
O8 Co1 O5 92.11(12) . . ?
O8 Co1 N1 94.45(12) . . ?
O8 Co1 O9 98.86(12) . . ?
O8 Co1 N2 170.05(13) . . ?
O5 Co1 N1 110.34(11) . . ?
O5 Co1 N2 84.07(12) . . ?
N1 Co1 N2 78.38(14) . . ?
O9 Co1 O5 150.62(11) . . ?
O9 Co1 N1 95.96(11) . . ?
O9 Co1 N2 88.83(13) . . ?
C1 O1 Gd1 137.6(2) . . ?
Gd1 O4 Gd1 106.39(8) . 3_666 ?
C4 O4 Gd1 89.84(19) . 3_666 ?
C4 O4 Gd1 161.8(2) . . ?
C1 O6 Gd1 138.6(2) . 3_666 ?
C28 O8 Co1 115.3(2) . . ?
C4 O10 Gd1 97.80(19) . 3_666 ?
C16 O5 Co1 128.7(2) . . ?
C28 O3 Gd1 173.1(3) . . ?
C16 O7 Gd1 137.7(2) . . ?
C24 O2 Gd1 152.3(2) . . ?
C32 N1 Co1 114.6(3) . . ?
C38 N1 Co1 126.1(3) . . ?
C38 N1 C32 119.2(4) . . ?
C24 O9 Co1 114.9(2) . . ?
C40 N2 Co1 112.1(3) . . ?
C47 N2 Co1 129.1(3) . . ?
C47 N2 C40 118.6(4) . . ?
O1 C1 O6 126.1(3) . . ?
O1 C1 C8 118.0(3) . . ?
O6 C1 C8 115.8(3) . . ?
O4 C4 Gd1 64.48(17) . 3_666 ?
O4 C4 C10 119.8(3) . . ?
O10 C4 Gd1 56.97(16) . 3_666 ?
O10 C4 O4 121.3(3) . . ?
O10 C4 C10 118.7(3) . . ?
C10 C4 Gd1 172.2(2) . 3_666 ?
C12 C6 C24 116.4(3) . . ?
C12 C6 C35 117.9(4) . . ?
C35 C6 C24 125.7(4) . . ?
C14 C8 C1 117.0(3) . . ?
C14 C8 C20 117.7(3) . . ?
C20 C8 C1 125.4(3) . . ?
C22 C10 C4 122.3(3) . . ?
C30 C10 C4 118.8(3) . . ?
C30 C10 C22 118.8(3) . . ?
C6 C12 H12 119.1 . . ?
C3 C12 C6 121.9(4) . . ?
C3 C12 H12 119.1 . . ?
C8 C14 H14 119.5 . . ?
C42 C14 C8 121.0(4) . . ?
C42 C14 H14 119.5 . . ?
O5 C16 O7 125.9(3) . . ?
O5 C16 C18 115.6(3) . . ?
O7 C16 C18 118.4(3) . . ?
C34 C18 C16 122.8(3) . . ?
C46 C18 C16 119.1(3) . . ?
C46 C18 C34 118.1(4) . . ?
C8 C20 Cl04 123.4(3) . . ?
C8 C20 C15 120.8(4) . . ?
C15 C20 Cl04 115.8(3) . . ?
C10 C22 Cl05 119.4(3) . . ?
C10 C22 C7 120.8(4) . . ?
C7 C22 Cl05 119.8(3) . . ?
O2 C24 C6 117.7(3) . . ?
O9 C24 O2 122.5(3) . . ?
O9 C24 C6 119.8(3) . . ?
C36 C26 Cl07 122.8(3) . . ?
C36 C26 C44 120.4(4) . . ?
C44 C26 Cl07 116.8(4) . . ?
O8 C28 C36 119.6(3) . . ?
O3 C28 O8 123.1(3) . . ?
O3 C28 C36 117.3(3) . . ?
C10 C30 H30 120.2 . . ?
C10 C30 C19 119.7(4) . . ?
C19 C30 H30 120.2 . . ?
N1 C32 C40 117.3(3) . . ?
N1 C32 C2 122.5(4) . . ?
C2 C32 C40 120.3(4) . . ?
C18 C34 Cl03 119.1(3) . . ?
C9 C34 Cl03 119.9(3) . . ?
C9 C34 C18 121.0(4) . . ?
C26 C36 C28 125.8(3) . . ?
C26 C36 C13 117.4(3) . . ?
C13 C36 C28 116.7(3) . . ?
N1 C38 H38 119.1 . . ?
N1 C38 C31 121.9(5) . . ?
C31 C38 H38 119.1 . . ?
N2 C40 C32 117.6(4) . . ?
N2 C40 C29 122.5(5) . . ?
C29 C40 C32 120.0(4) . . ?
C14 C42 Cl09 119.3(4) . . ?
C33 C42 Cl09 119.9(3) . . ?
C33 C42 C14 120.8(4) . . ?
C26 C44 H44 119.5 . . ?
C27 C44 C26 121.0(4) . . ?
C27 C44 H44 119.5 . . ?
C18 C46 H46 119.7 . . ?
C18 C46 C21 120.6(4) . . ?
C21 C46 H46 119.7 . . ?
N2 C47 H47 118.7 . . ?
N2 C47 C43 122.6(6) . . ?
C43 C47 H47 118.7 . . ?
C12 C3 Cl08 120.0(4) . . ?
C23 C3 Cl08 120.0(4) . . ?
C23 C3 C12 120.0(5) . . ?
C7 C25 H25 120.0 . . ?
C7 C25 C19 120.0(4) . . ?
C19 C25 H25 120.0 . . ?
C36 C13 H13 119.3 . . ?
C17 C13 C36 121.4(4) . . ?
C17 C13 H13 119.3 . . ?
C44 C27 H27 120.4 . . ?
C17 C27 C44 119.2(4) . . ?
C17 C27 H27 120.4 . . ?
C22 C7 H7 120.1 . . ?
C25 C7 C22 119.8(4) . . ?
C25 C7 H7 120.1 . . ?
C40 C29 C5 118.1(6) . . ?
C37 C29 C40 116.5(5) . . ?
C37 C29 C5 125.5(6) . . ?
C20 C15 H15 119.6 . . ?
C33 C15 C20 120.7(4) . . ?
C33 C15 H15 119.6 . . ?
C38 C31 H31 120.6 . . ?
C39 C31 C38 118.7(5) . . ?
C39 C31 H31 120.6 . . ?
C32 C2 C41 117.7(5) . . ?
C39 C2 C32 116.7(5) . . ?
C39 C2 C41 125.6(5) . . ?
C42 C33 H33 120.5 . . ?
C15 C33 C42 118.9(4) . . ?
C15 C33 H33 120.5 . . ?
C13 C17 Cl06 119.7(4) . . ?
C27 C17 Cl06 119.8(4) . . ?
C27 C17 C13 120.5(4) . . ?
C6 C35 Cl0A 123.5(4) . . ?
C6 C35 C11 119.3(5) . . ?
C11 C35 Cl0A 117.2(4) . . ?
C34 C9 H9 120.0 . . ?
C45 C9 C34 119.9(4) . . ?
C45 C9 H9 120.0 . . ?
C29 C37 H37 119.8 . . ?
C43 C37 C29 120.4(5) . . ?
C43 C37 H37 119.8 . . ?
C30 C19 Cl0B 119.6(4) . . ?
C25 C19 Cl0B 119.6(3) . . ?
C25 C19 C30 120.8(4) . . ?
C31 C39 C2 121.0(4) . . ?
C31 C39 H39 119.5 . . ?
C2 C39 H39 119.5 . . ?
C29 C5 H5 119.2 . . ?
C41 C5 C29 121.6(5) . . ?
C41 C5 H5 119.2 . . ?
C2 C41 H41 118.8 . . ?
C5 C41 C2 122.4(5) . . ?
C5 C41 H41 118.8 . . ?
C46 C21 Cl00 119.2(4) . . ?
C45 C21 Cl00 120.2(4) . . ?
C45 C21 C46 120.6(5) . . ?
C47 C43 H43 120.2 . . ?
C37 C43 C47 119.5(6) . . ?
C37 C43 H43 120.2 . . ?
C35 C11 H11 119.5 . . ?
C23 C11 C35 121.0(5) . . ?
C23 C11 H11 119.5 . . ?
C9 C45 H45 120.2 . . ?
C21 C45 C9 119.7(4) . . ?
C21 C45 H45 120.2 . . ?
C3 C23 H23 120.1 . . ?
C11 C23 C3 119.9(5) . . ?
C11 C23 H23 120.1 . . ?

loop_
_geom_bond_atom_site_label_1
_geom_bond_atom_site_label_2
_geom_bond_distance
_geom_bond_site_symmetry_2
_geom_bond_publ_flag
Gd1 O1 2.351(2) . ?
Gd1 O4 2.608(2) 3_666 ?
Gd1 O4 2.376(2) . ?
Gd1 O6 2.359(2) 3_666 ?
Gd1 O10 2.445(2) 3_666 ?
Gd1 O3 2.321(2) . ?
Gd1 O7 2.319(2) . ?
Gd1 O2 2.344(2) . ?
Co1 O8 2.019(3) . ?
Co1 O5 2.025(3) . ?
Co1 N1 2.077(3) . ?
Co1 O9 2.023(3) . ?
Co1 N2 2.153(3) . ?
Cl03 C34 1.735(4) . ?
Cl04 C20 1.740(4) . ?
Cl05 C22 1.734(4) . ?
Cl06 C17 1.741(5) . ?
Cl07 C26 1.739(5) . ?
Cl08 C3 1.734(5) . ?
Cl09 C42 1.730(5) . ?
Cl0A C35 1.727(5) . ?
Cl0B C19 1.732(5) . ?
Cl00 C21 1.730(5) . ?
O1 C1 1.249(4) . ?
O4 C4 1.252(4) . ?
O6 C1 1.252(4) . ?
O8 C28 1.241(4) . ?
O10 C4 1.243(4) . ?
O5 C16 1.240(4) . ?
O3 C28 1.236(4) . ?
O7 C16 1.258(4) . ?
O2 C24 1.249(4) . ?
N1 C32 1.358(5) . ?
N1 C38 1.321(5) . ?
O9 C24 1.243(4) . ?
N2 C40 1.354(5) . ?
N2 C47 1.325(6) . ?
C1 C8 1.519(4) . ?
C4 C10 1.503(4) . ?
C6 C12 1.389(5) . ?
C6 C24 1.508(5) . ?
C6 C35 1.400(5) . ?
C8 C14 1.385(5) . ?
C8 C20 1.386(5) . ?
C10 C22 1.381(5) . ?
C10 C30 1.379(5) . ?
C12 H12 0.9300 . ?
C12 C3 1.383(5) . ?
C14 H14 0.9300 . ?
C14 C42 1.380(5) . ?
C16 C18 1.500(5) . ?
C18 C34 1.386(5) . ?
C18 C46 1.379(6) . ?
C20 C15 1.391(6) . ?
C22 C7 1.386(5) . ?
C26 C36 1.387(5) . ?
C26 C44 1.388(6) . ?
C28 C36 1.504(5) . ?
C30 H30 0.9300 . ?
C30 C19 1.389(5) . ?
C32 C40 1.424(6) . ?
C32 C2 1.406(5) . ?
C34 C9 1.381(6) . ?
C36 C13 1.396(5) . ?
C38 H38 0.9300 . ?
C38 C31 1.412(6) . ?
C40 C29 1.413(6) . ?
C42 C33 1.374(7) . ?
C44 H44 0.9300 . ?
C44 C27 1.373(7) . ?
C46 H46 0.9300 . ?
C46 C21 1.384(6) . ?
C47 H47 0.9300 . ?
C47 C43 1.392(7) . ?
C3 C23 1.369(8) . ?
C25 H25 0.9300 . ?
C25 C7 1.360(6) . ?
C25 C19 1.364(6) . ?
C13 H13 0.9300 . ?
C13 C17 1.377(5) . ?
C27 H27 0.9300 . ?
C27 C17 1.363(7) . ?
C7 H7 0.9300 . ?
C29 C37 1.408(8) . ?
C29 C5 1.429(9) . ?
C15 H15 0.9300 . ?
C15 C33 1.365(7) . ?
C31 H31 0.9300 . ?
C31 C39 1.360(8) . ?
C2 C39 1.397(8) . ?
C2 C41 1.433(8) . ?
C33 H33 0.9300 . ?
C35 C11 1.413(7) . ?
C9 H9 0.9300 . ?
C9 C45 1.371(7) . ?
C37 H37 0.9300 . ?
C37 C43 1.350(9) . ?
C39 H39 0.9300 . ?
C5 H5 0.9300 . ?
C5 C41 1.324(9) . ?
C41 H41 0.9300 . ?
C21 C45 1.363(7) . ?
C43 H43 0.9300 . ?
C11 H11 0.9300 . ?
C11 C23 1.365(8) . ?
C45 H45 0.9300 . ?
C23 H23 0.9300 . ?

loop_
_geom_torsion_atom_site_label_1
_geom_torsion_atom_site_label_2
_geom_torsion_atom_site_label_3
_geom_torsion_atom_site_label_4
_geom_torsion
_geom_torsion_site_symmetry_1
_geom_torsion_site_symmetry_2
_geom_torsion_site_symmetry_3
_geom_torsion_site_symmetry_4
_geom_torsion_publ_flag
Gd1 O1 C1 O6 -18.4(6) . . . . ?
Gd1 O1 C1 C8 161.9(2) . . . . ?
Gd1 O4 C4 Gd1 -153.7(7) . . . 3_666 ?
Gd1 O4 C4 O10 3.7(4) 3_666 . . . ?
Gd1 O4 C4 O10 -150.0(6) . . . . ?
Gd1 O4 C4 C10 -172.6(3) 3_666 . . . ?
Gd1 O4 C4 C10 33.6(9) . . . . ?
Gd1 O6 C1 O1 15.3(6) 3_666 . . . ?
Gd1 O6 C1 C8 -165.0(3) 3_666 . . . ?
Gd1 O10 C4 O4 -4.0(4) 3_666 . . . ?
Gd1 O10 C4 C10 172.4(3) 3_666 . . . ?
Gd1 O7 C16 O5 59.8(5) . . . . ?
Gd1 O7 C16 C18 -118.9(4) . . . . ?
Gd1 O2 C24 O9 -82.0(6) . . . . ?
Gd1 O2 C24 C6 100.7(5) . . . . ?
Co1 O8 C28 O3 6.2(5) . . . . ?
Co1 O8 C28 C36 -176.2(2) . . . . ?
Co1 O5 C16 O7 -4.1(6) . . . . ?
Co1 O5 C16 C18 174.5(2) . . . . ?
Co1 N1 C32 C40 2.7(4) . . . . ?
Co1 N1 C32 C2 -178.2(3) . . . . ?
Co1 N1 C38 C31 176.8(3) . . . . ?
Co1 O9 C24 O2 1.2(4) . . . . ?
Co1 O9 C24 C6 178.4(2) . . . . ?
Co1 N2 C40 C32 3.3(4) . . . . ?
Co1 N2 C40 C29 -176.6(3) . . . . ?
Co1 N2 C47 C43 174.7(4) . . . . ?
Cl03 C34 C9 C45 -179.3(4) . . . . ?
Cl04 C20 C15 C33 -176.0(4) . . . . ?
Cl05 C22 C7 C25 178.3(4) . . . . ?
Cl07 C26 C36 C28 1.2(6) . . . . ?
Cl07 C26 C36 C13 -177.7(3) . . . . ?
Cl07 C26 C44 C27 178.6(5) . . . . ?
Cl08 C3 C23 C11 -179.8(4) . . . . ?
Cl09 C42 C33 C15 177.0(4) . . . . ?
Cl0A C35 C11 C23 -179.2(4) . . . . ?
Cl00 C21 C45 C9 -178.7(5) . . . . ?
O1 C1 C8 C14 158.8(3) . . . . ?
O1 C1 C8 C20 -21.6(5) . . . . ?
O4 C4 C10 C22 -122.1(4) . . . . ?
O4 C4 C10 C30 61.9(5) . . . . ?
O6 C1 C8 C14 -20.9(5) . . . . ?
O6 C1 C8 C20 158.7(4) . . . . ?
O8 C28 C36 C26 15.2(6) . . . . ?
O8 C28 C36 C13 -165.9(3) . . . . ?
O10 C4 C10 C22 61.5(5) . . . . ?
O10 C4 C10 C30 -114.5(4) . . . . ?
O5 C16 C18 C34 89.8(5) . . . . ?
O5 C16 C18 C46 -88.6(5) . . . . ?
O3 C28 C36 C26 -167.1(4) . . . . ?
O3 C28 C36 C13 11.8(5) . . . . ?
O7 C16 C18 C34 -91.5(4) . . . . ?
O7 C16 C18 C46 90.2(5) . . . . ?
N1 C32 C40 N2 -4.1(5) . . . . ?
N1 C32 C40 C29 175.8(4) . . . . ?
N1 C32 C2 C39 1.4(6) . . . . ?
N1 C32 C2 C41 -177.1(4) . . . . ?
N1 C38 C31 C39 0.6(7) . . . . ?
N2 C40 C29 C37 1.9(6) . . . . ?
N2 C40 C29 C5 -178.2(4) . . . . ?
N2 C47 C43 C37 0.3(9) . . . . ?
C1 C8 C14 C42 -178.7(3) . . . . ?
C1 C8 C20 Cl04 -5.4(5) . . . . ?
C1 C8 C20 C15 177.6(4) . . . . ?
C4 C10 C22 Cl05 7.8(5) . . . . ?
C4 C10 C22 C7 -173.5(4) . . . . ?
C4 C10 C30 C19 173.1(4) . . . . ?
C6 C12 C3 Cl08 -178.6(3) . . . . ?
C6 C12 C3 C23 0.6(6) . . . . ?
C6 C35 C11 C23 0.0(7) . . . . ?
C8 C14 C42 Cl09 -178.6(3) . . . . ?
C8 C14 C42 C33 1.1(6) . . . . ?
C8 C20 C15 C33 1.3(7) . . . . ?
C10 C22 C7 C25 -0.4(7) . . . . ?
C10 C30 C19 Cl0B -178.6(3) . . . . ?
C10 C30 C19 C25 1.5(7) . . . . ?
C12 C6 C24 O2 4.2(5) . . . . ?
C12 C6 C24 O9 -173.2(3) . . . . ?
C12 C6 C35 Cl0A -179.4(3) . . . . ?
C12 C6 C35 C11 1.5(6) . . . . ?
C12 C3 C23 C11 1.0(7) . . . . ?
C14 C8 C20 Cl04 174.2(3) . . . . ?
C14 C8 C20 C15 -2.8(6) . . . . ?
C14 C42 C33 C15 -2.6(7) . . . . ?
C16 C18 C34 Cl03 1.8(5) . . . . ?
C16 C18 C34 C9 -176.7(4) . . . . ?
C16 C18 C46 C21 177.3(5) . . . . ?
C18 C34 C9 C45 -0.9(7) . . . . ?
C18 C46 C21 Cl00 179.6(4) . . . . ?
C18 C46 C21 C45 -0.4(9) . . . . ?
C20 C8 C14 C42 1.6(5) . . . . ?
C20 C15 C33 C42 1.5(7) . . . . ?
C22 C10 C30 C19 -3.0(6) . . . . ?
C24 C6 C12 C3 175.5(3) . . . . ?
C24 C6 C35 Cl0A 3.6(5) . . . . ?
C24 C6 C35 C11 -175.5(4) . . . . ?
C26 C36 C13 C17 -1.5(6) . . . . ?
C26 C44 C27 C17 -0.3(9) . . . . ?
C28 C36 C13 C17 179.5(3) . . . . ?
C30 C10 C22 Cl05 -176.2(3) . . . . ?
C30 C10 C22 C7 2.5(6) . . . . ?
C32 N1 C38 C31 0.1(6) . . . . ?
C32 C40 C29 C37 -178.1(4) . . . . ?
C32 C40 C29 C5 1.9(6) . . . . ?
C32 C2 C39 C31 -0.7(7) . . . . ?
C32 C2 C41 C5 0.7(8) . . . . ?
C34 C18 C46 C21 -1.1(7) . . . . ?
C34 C9 C45 C21 -0.6(9) . . . . ?
C36 C26 C44 C27 -1.3(9) . . . . ?
C36 C13 C17 Cl06 -179.9(3) . . . . ?
C36 C13 C17 C27 0.0(6) . . . . ?
C38 N1 C32 C40 179.8(3) . . . . ?
C38 N1 C32 C2 -1.1(6) . . . . ?
C38 C31 C39 C2 -0.3(7) . . . . ?
C40 N2 C47 C43 -0.1(7) . . . . ?
C40 C32 C2 C39 -179.5(4) . . . . ?
C40 C32 C2 C41 2.0(6) . . . . ?
C40 C29 C37 C43 -1.6(8) . . . . ?
C40 C29 C5 C41 0.8(8) . . . . ?
C44 C26 C36 C28 -178.9(4) . . . . ?
C44 C26 C36 C13 2.1(6) . . . . ?
C44 C27 C17 Cl06 -179.1(4) . . . . ?
C44 C27 C17 C13 1.0(8) . . . . ?
C46 C18 C34 Cl03 -179.8(4) . . . . ?
C46 C18 C34 C9 1.7(6) . . . . ?
C46 C21 C45 C9 1.2(10) . . . . ?
C47 N2 C40 C32 178.9(4) . . . . ?
C47 N2 C40 C29 -1.0(6) . . . . ?
C7 C25 C19 Cl0B -179.2(4) . . . . ?
C7 C25 C19 C30 0.7(8) . . . . ?
C29 C37 C43 C47 0.6(10) . . . . ?
C29 C5 C41 C2 -2.1(9) . . . . ?
C2 C32 C40 N2 176.8(4) . . . . ?
C2 C32 C40 C29 -3.3(6) . . . . ?
C35 C6 C12 C3 -1.8(5) . . . . ?
C35 C6 C24 O2 -178.8(3) . . . . ?
C35 C6 C24 O9 3.9(5) . . . . ?
C35 C11 C23 C3 -1.3(8) . . . . ?
C37 C29 C5 C41 -179.2(6) . . . . ?
C19 C25 C7 C22 -1.2(7) . . . . ?
C39 C2 C41 C5 -177.6(5) . . . . ?
C5 C29 C37 C43 178.4(6) . . . . ?
C41 C2 C39 C31 177.7(5) . . . . ?
